data_7205650
loop_
_publ_author_name
'Wahl, Helene'
'Haynes, Delia A.'
'le Roex, Tanya'

_publ_section_title
;
 Solvate formation in lutidinium pamoate salts: a systematic study
;
_journal_issue 7
_journal_name_full CrystEngComm
_journal_page_first 2227
_journal_paper_doi 10.1039/c0ce00528b
_journal_volume 13
_journal_year 2011
_chemical_formula_moiety 'C23 H14 O6 2- , 2(C6 H8 N 1+)'
_chemical_formula_sum 'C35 H30 N2 O6'
_chemical_formula_weight 574.61
_chemical_name_common 'bis(4-picolinium) pamoate'
_chemical_name_systematic
;
?
;
_space_group_IT_number 15
_symmetry_cell_setting monoclinic
_symmetry_space_group_name_Hall '-C 2yc'
_symmetry_space_group_name_H-M 'C 1 2/c 1'
_atom_sites_solution_hydrogens geom
_atom_sites_solution_primary direct
_atom_sites_solution_secondary difmap
_audit_creation_method SHELXL-97
_cell_angle_alpha 90.00
_cell_angle_beta 99.542(2)
_cell_angle_gamma 90.00
_cell_formula_units_Z 4
_cell_length_a 12.3324(14)
_cell_length_b 12.9301(15)
_cell_length_c 18.078(2)
_cell_measurement_reflns_used 2935
_cell_measurement_temperature 100(2)
_cell_measurement_theta_max 27.512
_cell_measurement_theta_min 2.299
_cell_volume 2842.8(6)
_computing_cell_refinement 'SAINT (Bruker, 2009)'
_computing_data_collection 'APEX2 (Bruker, 2009)'
_computing_data_reduction SAINT
_computing_structure_refinement 'SHELXL (Sheldrick, 2008)'
_computing_structure_solution 'SHELXS (Sheldrick, 2008)'
_diffrn_ambient_temperature 100(2)
_diffrn_measured_fraction_theta_full 1.000
_diffrn_measured_fraction_theta_max 0.917
_diffrn_measurement_device_type 'Bruker APEX CCD area-detector'
_diffrn_measurement_method \w
_diffrn_radiation_monochromator graphite
_diffrn_radiation_source 'fine-focus sealed tube'
_diffrn_radiation_type MoK\a
_diffrn_radiation_wavelength 0.71073
_diffrn_reflns_av_R_equivalents 0.0194
_diffrn_reflns_av_sigmaI/netI 0.0247
_diffrn_reflns_limit_h_max 8
_diffrn_reflns_limit_h_min -16
_diffrn_reflns_limit_k_max 16
_diffrn_reflns_limit_k_min -16
_diffrn_reflns_limit_l_max 23
_diffrn_reflns_limit_l_min -19
_diffrn_reflns_number 8320
_diffrn_reflns_theta_full 26.00
_diffrn_reflns_theta_max 27.86
_diffrn_reflns_theta_min 2.28
_diffrn_standards_number 0
_exptl_absorpt_coefficient_mu 0.092
_exptl_absorpt_correction_T_max 0.9872
_exptl_absorpt_correction_T_min 0.9804
_exptl_absorpt_correction_type multi-scan
_exptl_absorpt_process_details '(SADABS; Bruker, 2002)'
_exptl_crystal_colour yellow
_exptl_crystal_density_diffrn 1.343
_exptl_crystal_density_method 'not measured'
_exptl_crystal_description block
_exptl_crystal_F_000 1208
_exptl_crystal_size_max 0.22
_exptl_crystal_size_mid 0.20
_exptl_crystal_size_min 0.14
_refine_diff_density_max 0.284
_refine_diff_density_min -0.200
_refine_diff_density_rms 0.040
_refine_ls_extinction_method none
_refine_ls_goodness_of_fit_ref 1.067
_refine_ls_hydrogen_treatment mixed
_refine_ls_matrix_type full
_refine_ls_number_parameters 215
_refine_ls_number_reflns 3110
_refine_ls_number_restraints 0
_refine_ls_restrained_S_all 1.067
_refine_ls_R_factor_all 0.0497
_refine_ls_R_factor_gt 0.0380
_refine_ls_shift/su_max 0.000
_refine_ls_shift/su_mean 0.000
_refine_ls_structure_factor_coef Fsqd
_refine_ls_weighting_details 'calc w=1/[\s^2^(Fo^2^)+(0.0476P)^2^+1.3205P] where P=(Fo^2^+2Fc^2^)/3'
_refine_ls_weighting_scheme calc
_refine_ls_wR_factor_gt 0.0959
_refine_ls_wR_factor_ref 0.1031
_reflns_number_gt 2513
_reflns_number_total 3110
_reflns_threshold_expression >2sigma(I)
_cod_data_source_file c0ce00528b.txt
_cod_data_source_block 1e
_cod_original_sg_symbol_H-M C2/c
_cod_database_code 7205650

loop_
_symmetry_equiv_pos_as_xyz
'x, y, z'
'-x, y, -z+1/2'
'x+1/2, y+1/2, z'
'-x+1/2, y+1/2, -z+1/2'
'-x, -y, -z'
'x, -y, z-1/2'
'-x+1/2, -y+1/2, -z'
'x+1/2, -y+1/2, z-1/2'

loop_
_atom_site_label
_atom_site_type_symbol
_atom_site_fract_x
_atom_site_fract_y
_atom_site_fract_z
_atom_site_U_iso_or_equiv
_atom_site_adp_type
_atom_site_occupancy
_atom_site_symmetry_multiplicity
_atom_site_calc_flag
_atom_site_refinement_flags
_atom_site_disorder_assembly
_atom_site_disorder_group
N11 N 0.38752(9) 0.13314(8) 0.48780(6) 0.0246(3) Uani 1 1 d . . .
H11 H 0.4539(18) 0.1032(17) 0.5361(12) 0.083(7) Uiso 1 1 d . . .
H17C H 0.055(3) 0.250(3) 0.341(2) 0.025(12) Uiso 0.36(3) 1 d P A -1
H17B H 0.148(4) 0.295(4) 0.288(2) 0.033(13) Uiso 0.36(3) 1 d P A -1
H17A H 0.109(4) 0.175(4) 0.276(3) 0.041(15) Uiso 0.36(3) 1 d P A -1
C12 C 0.40966(11) 0.19045(10) 0.43053(8) 0.0272(3) Uani 1 1 d . . .
H12 H 0.4837 0.2083 0.4281 0.033 Uiso 1 1 calc R . .
C13 C 0.32679(11) 0.22397(10) 0.37499(8) 0.0275(3) Uani 1 1 d . . .
H13 H 0.3441 0.2648 0.3348 0.033 Uiso 1 1 calc R . .
C14 C 0.21774(11) 0.19821(10) 0.37748(7) 0.0248(3) Uani 1 1 d . . .
C15 C 0.19753(11) 0.13867(10) 0.43770(7) 0.0253(3) Uani 1 1 d . . .
H15 H 0.1243 0.1194 0.4416 0.030 Uiso 1 1 calc R . .
C16 C 0.28332(10) 0.10755(10) 0.49165(7) 0.0249(3) Uani 1 1 d . . .
H16 H 0.2684 0.0670 0.5326 0.030 Uiso 1 1 calc R . .
C17 C 0.12618(13) 0.23287(13) 0.31731(9) 0.0354(3) Uani 1 1 d . . .
H17E H 0.0638 0.1854 0.3152 0.053 Uiso 0.64(3) 1 calc PR A 1
H17D H 0.1518 0.2330 0.2688 0.053 Uiso 0.64(3) 1 calc PR A 1
H17F H 0.1031 0.3028 0.3287 0.053 Uiso 0.64(3) 1 calc PR A 1
H22 H 1.0004 0.1926 0.7074 0.024(3) Uiso 1 1 d R . .
H211 H 0.7878 0.1722 0.5840 0.063(6) Uiso 1 1 d R . .
O211 O 0.84785(7) 0.16650(7) 0.61791(5) 0.0260(2) Uani 1 1 d . . .
C211 C 0.81623(10) 0.10847(9) 0.67342(7) 0.0211(3) Uani 1 1 d . . .
C212 C 0.70622(10) 0.06974(10) 0.66432(7) 0.0216(3) Uani 1 1 d . . .
C213 C 0.67592(10) 0.00731(10) 0.71870(7) 0.0228(3) Uani 1 1 d . . .
H213 H 0.6031 -0.0191 0.7123 0.027 Uiso 1 1 calc R . .
C214 C 0.75066(10) -0.01857(9) 0.78402(7) 0.0216(3) Uani 1 1 d . . .
C215 C 0.71950(11) -0.08482(10) 0.83927(7) 0.0254(3) Uani 1 1 d . . .
H215 H 0.6481 -0.1147 0.8313 0.031 Uiso 1 1 calc R . .
C216 C 0.79053(11) -0.10645(10) 0.90382(7) 0.0258(3) Uani 1 1 d . . .
H216 H 0.7691 -0.1518 0.9402 0.031 Uiso 1 1 calc R . .
C217 C 0.89586(10) -0.06080(10) 0.91599(7) 0.0240(3) Uani 1 1 d . . .
H217 H 0.9446 -0.0747 0.9614 0.029 Uiso 1 1 calc R . .
C218 C 0.92942(10) 0.00320(10) 0.86365(7) 0.0226(3) Uani 1 1 d . . .
H218 H 1.0006 0.0334 0.8735 0.027 Uiso 1 1 calc R . .
C219 C 0.85886(10) 0.02493(9) 0.79472(7) 0.0201(3) Uani 1 1 d . . .
C220 C 0.89116(10) 0.08941(9) 0.73822(7) 0.0204(3) Uani 1 1 d . . .
O221 O 0.52535(7) 0.06719(8) 0.59613(5) 0.0305(2) Uani 1 1 d . . .
C221 C 0.62369(10) 0.09865(10) 0.59693(7) 0.0235(3) Uani 1 1 d . . .
O222 O 0.65320(8) 0.15140(7) 0.54563(5) 0.0285(2) Uani 1 1 d . . .
C222 C 1.0000 0.14735(14) 0.7500 0.0223(4) Uani 1 2 d S . .

loop_
_atom_site_aniso_label
_atom_site_aniso_U_11
_atom_site_aniso_U_22
_atom_site_aniso_U_33
_atom_site_aniso_U_23
_atom_site_aniso_U_13
_atom_site_aniso_U_12
N11 0.0210(6) 0.0257(6) 0.0260(6) -0.0014(4) 0.0008(4) 0.0003(4)
C12 0.0190(6) 0.0302(7) 0.0336(7) -0.0017(6) 0.0076(6) -0.0026(5)
C13 0.0278(7) 0.0278(7) 0.0281(7) 0.0039(5) 0.0080(6) -0.0014(6)
C14 0.0234(6) 0.0238(6) 0.0261(7) -0.0020(5) 0.0012(5) 0.0017(5)
C15 0.0181(6) 0.0273(7) 0.0303(7) -0.0024(5) 0.0034(5) -0.0043(5)
C16 0.0235(7) 0.0250(6) 0.0263(7) 0.0012(5) 0.0048(5) -0.0044(5)
C17 0.0308(8) 0.0402(9) 0.0327(8) 0.0035(7) -0.0022(6) 0.0054(7)
O211 0.0203(5) 0.0319(5) 0.0258(5) 0.0064(4) 0.0040(4) 0.0017(4)
C211 0.0195(6) 0.0213(6) 0.0233(6) -0.0008(5) 0.0059(5) 0.0020(5)
C212 0.0180(6) 0.0231(6) 0.0235(6) -0.0042(5) 0.0030(5) 0.0024(5)
C213 0.0165(6) 0.0253(6) 0.0265(7) -0.0049(5) 0.0032(5) -0.0011(5)
C214 0.0195(6) 0.0220(6) 0.0236(6) -0.0037(5) 0.0046(5) 0.0001(5)
C215 0.0217(6) 0.0271(7) 0.0282(7) -0.0040(5) 0.0065(5) -0.0047(5)
C216 0.0283(7) 0.0253(7) 0.0255(7) 0.0009(5) 0.0093(5) -0.0010(5)
C217 0.0221(6) 0.0271(6) 0.0230(6) 0.0004(5) 0.0040(5) 0.0041(5)
C218 0.0174(6) 0.0247(6) 0.0258(7) -0.0017(5) 0.0040(5) 0.0008(5)
C219 0.0170(6) 0.0202(6) 0.0234(6) -0.0032(5) 0.0045(5) 0.0017(5)
C220 0.0158(6) 0.0210(6) 0.0252(6) -0.0026(5) 0.0051(5) 0.0014(5)
O221 0.0190(5) 0.0401(6) 0.0307(5) 0.0017(4) -0.0007(4) -0.0003(4)
C221 0.0204(6) 0.0253(6) 0.0239(7) -0.0051(5) 0.0016(5) 0.0034(5)
O222 0.0248(5) 0.0349(5) 0.0247(5) 0.0019(4) 0.0013(4) 0.0016(4)
C222 0.0182(9) 0.0232(9) 0.0258(9) 0.000 0.0050(7) 0.000

loop_
_atom_type_symbol
_atom_type_description
_atom_type_scat_dispersion_real
_atom_type_scat_dispersion_imag
_atom_type_scat_source
C C 0.0033 0.0016 'International Tables Vol C Tables 4.2.6.8 and 6.1.1.4'
H H 0.0000 0.0000 'International Tables Vol C Tables 4.2.6.8 and 6.1.1.4'
N N 0.0061 0.0033 'International Tables Vol C Tables 4.2.6.8 and 6.1.1.4'
O O 0.0106 0.0060 'International Tables Vol C Tables 4.2.6.8 and 6.1.1.4'

loop_
_geom_angle_atom_site_label_1
_geom_angle_atom_site_label_2
_geom_angle_atom_site_label_3
_geom_angle
_geom_angle_site_symmetry_1
_geom_angle_site_symmetry_3
_geom_angle_publ_flag
C12 N11 C16 119.84(11) . . ?
N11 C12 C13 121.07(12) . . ?
C12 C13 C14 120.28(12) . . ?
C15 C14 C13 117.21(12) . . ?
C15 C14 C17 121.49(13) . . ?
C13 C14 C17 121.30(13) . . ?
C16 C15 C14 120.07(12) . . ?
N11 C16 C15 121.52(12) . . ?
O211 C211 C220 119.21(11) . . ?
O211 C211 C212 119.38(11) . . ?
C220 C211 C212 121.40(11) . . ?
C213 C212 C211 119.33(11) . . ?
C213 C212 C221 120.02(11) . . ?
C211 C212 C221 120.63(11) . . ?
C212 C213 C214 121.42(12) . . ?
C213 C214 C215 121.14(11) . . ?
C213 C214 C219 118.97(11) . . ?
C215 C214 C219 119.88(11) . . ?
C216 C215 C214 121.02(12) . . ?
C215 C216 C217 119.39(12) . . ?
C218 C217 C216 121.35(12) . . ?
C217 C218 C219 120.80(12) . . ?
C218 C219 C220 122.64(11) . . ?
C218 C219 C214 117.47(11) . . ?
C220 C219 C214 119.87(11) . . ?
C211 C220 C219 118.84(11) . . ?
C211 C220 C222 118.63(10) . . ?
C219 C220 C222 122.19(10) . . ?
O222 C221 O221 123.84(11) . . ?
O222 C221 C212 119.72(11) . . ?
O221 C221 C212 116.44(11) . . ?
C220 C222 C220 120.98(15) . 2_756 ?

loop_
_geom_bond_atom_site_label_1
_geom_bond_atom_site_label_2
_geom_bond_distance
_geom_bond_site_symmetry_2
_geom_bond_publ_flag
N11 C12 1.3376(17) . ?
N11 C16 1.3399(17) . ?
C12 C13 1.3786(19) . ?
C13 C14 1.3935(19) . ?
C14 C15 1.3892(19) . ?
C14 C17 1.5006(19) . ?
C15 C16 1.3749(18) . ?
O211 C211 1.3609(15) . ?
C211 C220 1.3885(17) . ?
C211 C212 1.4299(17) . ?
C212 C213 1.3709(18) . ?
C212 C221 1.4995(17) . ?
C213 C214 1.4125(17) . ?
C214 C215 1.4164(18) . ?
C214 C219 1.4314(17) . ?
C215 C216 1.3668(18) . ?
C216 C217 1.4106(18) . ?
C217 C218 1.3715(18) . ?
C218 C219 1.4246(17) . ?
C219 C220 1.4255(17) . ?
C220 C222 1.5210(15) . ?
O221 C221 1.2769(16) . ?
C221 O222 1.2529(16) . ?
C222 C220 1.5210(15) 2_756 ?

loop_
_geom_hbond_atom_site_label_D
_geom_hbond_atom_site_label_H
_geom_hbond_atom_site_label_A
_geom_hbond_distance_DH
_geom_hbond_distance_HA
_geom_hbond_distance_DA
_geom_hbond_angle_DHA
_geom_hbond_site_symmetry_A
N11 H11 O221 1.16(2) 1.36(2) 2.5195(14) 175(2) .
